data_1010838
loop_
_publ_author_name
'Stackelberg, M von'
'Quatram, F'

_publ_section_title 'Die Struktur des Berylliumcarbids Be~2~ C.'
_journal_coden_ASTM ZPCBAL
_journal_name_full
;
Zeitschrift fuer Physikalische Chemie, Abteilung B: Chemie der
Elementarprozesse, Aufbau der Materie
;
_journal_page_first 50
_journal_page_last 52
_journal_volume 27
_journal_year 1934
_chemical_formula_structural 'Be2 C'
_chemical_formula_sum 'C Be2'
_chemical_name_systematic 'Beryllium carbide'
_cell_angle_alpha 90
_cell_angle_beta 90
_cell_angle_gamma 90
_cell_formula_units_Z 4
_cell_length_a 4.33(1)
_cell_length_b 4.33(1)
_cell_length_c 4.33(1)
_cell_volume 81.2
_exptl_crystal_density_meas 2.32
_cod_original_formula_sum 'Be2 C'
_cod_database_code 1010838

loop_
_atom_site_label
_atom_site_fract_x
_atom_site_fract_y
_atom_site_fract_z
? ? ? ?
